data_1566904
loop_
_publ_author_name
'Obidova, Nodira'
'Ashurov, Jamshid'
'Izotova, Lidiya'
'Ibragimov, Bakhtiyar'

_publ_section_title
;
 2-Hydroxyethylammonium [2-(2,6-dichloroanilino)phenyl]acetate monohydrate
;
_journal_coeditor_code BH4068
_journal_issue 4
_journal_name_full IUCrData
_journal_page_first x220441
_journal_paper_doi 10.1107/S2414314622004412
_journal_volume 7
_journal_year 2022
_chemical_formula_iupac 'C2 H8 N O +, C14 H10 Cl2 N O2 -, H2 O'
_chemical_formula_moiety 'C2 H8 N O +, C14 H10 Cl2 N O2 -, H2 O'
_chemical_formula_sum 'C16 H20 Cl2 N2 O4'
_chemical_formula_weight 375.24
_chemical_name_systematic
;
2-Hydroxyethylammonium [2-(2,6-dichloroanilino)phenyl]acetate monohydrate
;
_space_group_crystal_system monoclinic
_space_group_IT_number 14
_space_group_name_Hall '-P 2ybc'
_space_group_name_H-M_alt 'P 1 21/c 1'
_atom_sites_solution_hydrogens mixed
_atom_sites_solution_primary dual
_atom_sites_solution_secondary difmap
_audit_creation_method SHELXL-2018/3
_cell_angle_alpha 90
_cell_angle_beta 103.546(6)
_cell_angle_gamma 90
_cell_formula_units_Z 4
_cell_length_a 19.1257(10)
_cell_length_b 9.3864(5)
_cell_length_c 10.0502(6)
_cell_measurement_reflns_used 2166
_cell_measurement_temperature 293(2)
_cell_measurement_theta_max 73.8450
_cell_measurement_theta_min 4.7260
_cell_volume 1754.04(17)
_computing_cell_refinement
;
CrysAlis PRO (Agilent, 2014)
;
_computing_data_collection
;
CrysAlis PRO (Agilent, 2014)
;
_computing_data_reduction
;
CrysAlis PRO (Agilent, 2014)
;
_computing_molecular_graphics
;
XP (Siemens, 1994), Mercury (Macrae <i>et al.</i>,  2020)
;
_computing_publication_material
;
publCIF (Westrip, 2010)
;
_computing_structure_refinement
;
<i>SHELXL2018/3</i> (Sheldrick, 2015b)
;
_computing_structure_solution
;
<i>SHELXT2018/2</i> (Sheldrick, 2015a)
;
_diffrn_ambient_temperature 293(2)
_diffrn_measured_fraction_theta_full 1.000
_diffrn_measured_fraction_theta_max 0.983
_diffrn_measurement_device_type 'Agilent Technologies Xcalibur, Ruby'
_diffrn_measurement_method '/w scans'
_diffrn_radiation_type CuK\a
_diffrn_radiation_wavelength 1.54184
_diffrn_reflns_av_R_equivalents 0.0782
_diffrn_reflns_av_unetI/netI 0.0596
_diffrn_reflns_limit_h_max 24
_diffrn_reflns_limit_h_min -23
_diffrn_reflns_limit_k_max 6
_diffrn_reflns_limit_k_min -11
_diffrn_reflns_limit_l_max 12
_diffrn_reflns_limit_l_min -12
_diffrn_reflns_number 12416
_diffrn_reflns_theta_full 67.684
_diffrn_reflns_theta_max 76.497
_diffrn_reflns_theta_min 4.757
_diffrn_source 'fine-focus sealed tube'
_diffrn_standards_decay_% 0
_diffrn_standards_interval_count 0
_diffrn_standards_interval_time 0
_diffrn_standards_number 0
_exptl_absorpt_coefficient_mu 3.533
_exptl_absorpt_correction_T_max 1.00000
_exptl_absorpt_correction_T_min 0.35618
_exptl_absorpt_correction_type multi-scan
_exptl_absorpt_process_details
;
(CrysAlis PRO; Agilent, 2014)
;
_exptl_crystal_colour colourless
_exptl_crystal_density_diffrn 1.421
_exptl_crystal_description prism
_exptl_crystal_F_000 784
_exptl_crystal_size_max 0.31
_exptl_crystal_size_mid 0.28
_exptl_crystal_size_min 0.1
_refine_diff_density_max 0.396
_refine_diff_density_min -0.348
_refine_ls_extinction_method none
_refine_ls_goodness_of_fit_ref 1.013
_refine_ls_hydrogen_treatment constr
_refine_ls_matrix_type full
_refine_ls_number_parameters 222
_refine_ls_number_reflns 3621
_refine_ls_number_restraints 0
_refine_ls_restrained_S_all 1.013
_refine_ls_R_factor_all 0.0869
_refine_ls_R_factor_gt 0.0505
_refine_ls_shift/su_max 0.000
_refine_ls_shift/su_mean 0.000
_refine_ls_structure_factor_coef Fsqd
_refine_ls_weighting_details 'w=1/[\s^2^(Fo^2^)+(0.0614P)^2^] where P=(Fo^2^+2Fc^2^)/3'
_refine_ls_weighting_scheme calc
_refine_ls_wR_factor_gt 0.1146
_refine_ls_wR_factor_ref 0.1344
_reflns_number_gt 2431
_reflns_number_total 3621
_reflns_threshold_expression 'I > 2\s(I)'
_cod_data_source_file bh4068sup1.cif
_cod_data_source_block I
_cod_original_cell_volume 1754.05(17)
_cod_original_sg_symbol_H-M 'P 21/c'
_cod_database_code 1566904
_shelx_estimated_absorpt_t_min 0.35618
_shelx_estimated_absorpt_t_max 1.0000

loop_
_space_group_symop_operation_xyz
'x, y, z'
'-x, y+1/2, -z+1/2'
'-x, -y, -z'
'x, -y-1/2, z-1/2'

loop_
_atom_site_type_symbol
_atom_site_label
_atom_site_fract_x
_atom_site_fract_y
_atom_site_fract_z
_atom_site_U_iso_or_equiv
_atom_site_adp_type
_atom_site_calc_flag
_atom_site_occupancy
_atom_site_disorder_assembly
_atom_site_disorder_group
Cl Cl1 0.46202(4) 0.95109(8) 0.76764(8) 0.0441(2) Uani d 1 . .
Cl Cl2 0.24250(4) 1.20690(9) 0.40514(9) 0.0500(2) Uani d 1 . .
O O1 0.15000(11) 0.9926(2) 0.5897(2) 0.0472(6) Uani d 1 . .
O O1W 0.07192(13) 0.6316(3) 0.8457(2) 0.0558(6) Uani d 1 . .
H H1WA 0.103624 0.612215 0.917982 0.084 Uiso d 1 . .
H H1WB 0.085392 0.710654 0.818732 0.084 Uiso d 1 . .
N N1 0.30390(13) 0.9959(2) 0.6226(3) 0.0379(6) Uani d 1 . .
H H1 0.269351 1.041181 0.645204 0.045 Uiso calc 1 . .
O O2 0.08825(11) 0.8748(3) 0.7146(2) 0.0592(7) Uani d 1 . .
N N2 0.03573(14) 0.1808(3) 0.4921(3) 0.0446(6) Uani d 1 . .
H H2A 0.003371 0.148791 0.419647 0.054 Uiso calc 1 . .
H H2B 0.015651 0.187499 0.563284 0.054 Uiso calc 1 . .
H H2C 0.072670 0.120586 0.512028 0.054 Uiso calc 1 . .
O O3 0.07091(17) 0.3857(3) 0.6928(3) 0.0762(9) Uani d 1 . .
H H3A 0.073883 0.464400 0.729146 0.114 Uiso calc 1 . .
C C2 0.42880(15) 1.0634(3) 0.6305(3) 0.0327(6) Uani d 1 . .
C C14 0.14604(15) 0.9162(3) 0.6906(3) 0.0371(7) Uani d 1 . .
C C1 0.35476(15) 1.0754(3) 0.5751(3) 0.0322(6) Uani d 1 . .
C C12 0.26283(14) 0.7823(3) 0.7158(3) 0.0342(6) Uani d 1 . .
C C7 0.30532(15) 0.8463(3) 0.6360(3) 0.0342(6) Uani d 1 . .
C C8 0.34720(15) 0.7613(3) 0.5707(3) 0.0382(7) Uani d 1 . .
H H8 0.374195 0.803323 0.515422 0.046 Uiso calc 1 . .
C C6 0.33381(16) 1.1786(3) 0.4739(3) 0.0359(6) Uani d 1 . .
C C13 0.21653(15) 0.8708(3) 0.7865(3) 0.0383(7) Uani d 1 . .
H H13A 0.243062 0.955166 0.824815 0.046 Uiso calc 1 . .
H H13B 0.206067 0.816317 0.861507 0.046 Uiso calc 1 . .
C C9 0.34871(16) 0.6146(3) 0.5877(3) 0.0447(8) Uani d 1 . .
H H9 0.377768 0.559121 0.546037 0.054 Uiso calc 1 . .
C C5 0.38298(18) 1.2604(3) 0.4257(3) 0.0430(7) Uani d 1 . .
H H5 0.366991 1.328721 0.358405 0.052 Uiso calc 1 . .
C C4 0.45510(18) 1.2404(3) 0.4774(3) 0.0459(8) Uani d 1 . .
H H4 0.488229 1.292653 0.442936 0.055 Uiso calc 1 . .
C C3 0.47873(16) 1.1423(3) 0.5811(3) 0.0408(7) Uani d 1 . .
H H3 0.527698 1.129421 0.617432 0.049 Uiso calc 1 . .
C C11 0.26455(17) 0.6344(3) 0.7292(3) 0.0436(8) Uani d 1 . .
H H11 0.236429 0.590723 0.781473 0.052 Uiso calc 1 . .
C C10 0.30743(18) 0.5508(3) 0.6661(3) 0.0488(8) Uani d 1 . .
H H10 0.308209 0.452307 0.676839 0.059 Uiso calc 1 . .
C C16 0.06160(19) 0.3234(3) 0.4609(4) 0.0515(8) Uani d 1 . .
H H16A 0.020800 0.385304 0.426179 0.062 Uiso calc 1 . .
H H16B 0.088673 0.314490 0.390895 0.062 Uiso calc 1 . .
C C15 0.1082(2) 0.3869(4) 0.5871(4) 0.0593(10) Uani d 1 . .
H H15A 0.152356 0.332453 0.614785 0.071 Uiso calc 1 . .
H H15B 0.120699 0.483999 0.568925 0.071 Uiso calc 1 . .

loop_
_atom_site_aniso_label
_atom_site_aniso_U_11
_atom_site_aniso_U_22
_atom_site_aniso_U_33
_atom_site_aniso_U_12
_atom_site_aniso_U_13
_atom_site_aniso_U_23
Cl1 0.0413(4) 0.0418(4) 0.0442(4) 0.0030(3) 0.0002(3) 0.0044(3)
Cl2 0.0424(4) 0.0481(5) 0.0552(5) 0.0075(3) 0.0025(4) 0.0094(4)
O1 0.0363(12) 0.0534(14) 0.0497(13) 0.0053(10) 0.0057(10) 0.0195(11)
O1W 0.0600(15) 0.0558(16) 0.0496(15) -0.0060(12) 0.0087(12) 0.0047(11)
N1 0.0349(13) 0.0309(13) 0.0525(15) 0.0053(10) 0.0196(12) 0.0055(11)
O2 0.0325(12) 0.0799(18) 0.0625(16) -0.0032(11) 0.0054(11) 0.0235(13)
N2 0.0409(14) 0.0497(16) 0.0404(15) 0.0072(12) 0.0037(12) -0.0030(12)
O3 0.106(2) 0.0641(18) 0.0689(18) -0.0190(17) 0.0403(17) -0.0214(14)
C2 0.0376(15) 0.0276(14) 0.0331(15) 0.0030(12) 0.0087(12) -0.0018(12)
C14 0.0317(15) 0.0414(17) 0.0364(17) 0.0012(13) 0.0043(13) -0.0003(13)
C1 0.0351(15) 0.0267(14) 0.0347(15) 0.0014(11) 0.0080(12) -0.0029(11)
C12 0.0283(14) 0.0355(16) 0.0351(16) 0.0000(12) -0.0003(12) 0.0050(12)
C7 0.0300(14) 0.0310(15) 0.0377(16) 0.0010(11) 0.0002(12) 0.0027(12)
C8 0.0328(15) 0.0415(17) 0.0389(17) 0.0001(13) 0.0056(13) -0.0017(13)
C6 0.0373(15) 0.0322(15) 0.0374(16) 0.0013(12) 0.0071(13) -0.0013(12)
C13 0.0352(15) 0.0428(17) 0.0351(16) -0.0017(13) 0.0044(13) 0.0068(13)
C9 0.0415(17) 0.0377(17) 0.0498(19) 0.0045(14) 0.0004(15) -0.0099(15)
C5 0.057(2) 0.0333(16) 0.0410(18) -0.0019(14) 0.0157(16) 0.0027(13)
C4 0.0494(19) 0.0401(18) 0.053(2) -0.0111(15) 0.0226(17) -0.0036(15)
C3 0.0346(16) 0.0380(17) 0.0505(19) -0.0056(13) 0.0115(14) -0.0067(14)
C11 0.0441(18) 0.0387(17) 0.0447(19) -0.0035(14) 0.0039(15) 0.0110(14)
C10 0.052(2) 0.0313(16) 0.058(2) -0.0001(14) 0.0025(17) 0.0041(15)
C16 0.059(2) 0.0442(19) 0.049(2) 0.0028(16) 0.0073(17) 0.0046(15)
C15 0.055(2) 0.064(2) 0.058(2) -0.0107(18) 0.0104(18) -0.0099(19)

loop_
_atom_type_symbol
_atom_type_description
_atom_type_scat_dispersion_real
_atom_type_scat_dispersion_imag
_atom_type_scat_source
C C 0.0181 0.0091 'International Tables Vol C Tables 4.2.6.8 and 6.1.1.4'
H H 0.0000 0.0000 'International Tables Vol C Tables 4.2.6.8 and 6.1.1.4'
N N 0.0311 0.0180 'International Tables Vol C Tables 4.2.6.8 and 6.1.1.4'
O O 0.0492 0.0322 'International Tables Vol C Tables 4.2.6.8 and 6.1.1.4'
Cl Cl 0.3639 0.7018 'International Tables Vol C Tables 4.2.6.8 and 6.1.1.4'

loop_
_geom_angle_atom_site_label_1
_geom_angle_atom_site_label_2
_geom_angle_atom_site_label_3
_geom_angle_site_symmetry_1
_geom_angle_site_symmetry_3
_geom_angle
_geom_angle_publ_flag
H1WA O1W H1WB . . 104.5 ?
C1 N1 C7 . . 124.4(2) ?
C1 N1 H1 . . 117.8 ?
C7 N1 H1 . . 117.8 ?
C16 N2 H2A . . 109.5 ?
C16 N2 H2B . . 109.5 ?
H2A N2 H2B . . 109.5 ?
C16 N2 H2C . . 109.5 ?
H2A N2 H2C . . 109.5 ?
H2B N2 H2C . . 109.5 ?
C15 O3 H3A . . 109.5 ?
C3 C2 C1 . . 122.1(3) ?
C3 C2 Cl1 . . 117.0(2) ?
C1 C2 Cl1 . . 120.9(2) ?
O2 C14 O1 . . 123.9(3) ?
O2 C14 C13 . . 118.9(3) ?
O1 C14 C13 . . 117.2(3) ?
C6 C1 N1 . . 121.1(3) ?
C6 C1 C2 . . 115.9(3) ?
N1 C1 C2 . . 122.8(3) ?
C11 C12 C7 . . 118.5(3) ?
C11 C12 C13 . . 120.4(3) ?
C7 C12 C13 . . 121.1(3) ?
C8 C7 C12 . . 119.7(3) ?
C8 C7 N1 . . 121.6(3) ?
C12 C7 N1 . . 118.7(3) ?
C9 C8 C7 . . 120.4(3) ?
C9 C8 H8 . . 119.8 ?
C7 C8 H8 . . 119.8 ?
C5 C6 C1 . . 122.5(3) ?
C5 C6 Cl2 . . 118.4(2) ?
C1 C6 Cl2 . . 119.1(2) ?
C12 C13 C14 . . 112.7(2) ?
C12 C13 H13A . . 109.0 ?
C14 C13 H13A . . 109.0 ?
C12 C13 H13B . . 109.0 ?
C14 C13 H13B . . 109.0 ?
H13A C13 H13B . . 107.8 ?
C10 C9 C8 . . 120.3(3) ?
C10 C9 H9 . . 119.8 ?
C8 C9 H9 . . 119.8 ?
C4 C5 C6 . . 119.8(3) ?
C4 C5 H5 . . 120.1 ?
C6 C5 H5 . . 120.1 ?
C5 C4 C3 . . 120.0(3) ?
C5 C4 H4 . . 120.0 ?
C3 C4 H4 . . 120.0 ?
C4 C3 C2 . . 119.5(3) ?
C4 C3 H3 . . 120.2 ?
C2 C3 H3 . . 120.2 ?
C10 C11 C12 . . 121.4(3) ?
C10 C11 H11 . . 119.3 ?
C12 C11 H11 . . 119.3 ?
C9 C10 C11 . . 119.6(3) ?
C9 C10 H10 . . 120.2 ?
C11 C10 H10 . . 120.2 ?
N2 C16 C15 . . 110.0(3) ?
N2 C16 H16A . . 109.7 ?
C15 C16 H16A . . 109.7 ?
N2 C16 H16B . . 109.7 ?
C15 C16 H16B . . 109.7 ?
H16A C16 H16B . . 108.2 ?
O3 C15 C16 . . 109.2(3) ?
O3 C15 H15A . . 109.8 ?
C16 C15 H15A . . 109.8 ?
O3 C15 H15B . . 109.8 ?
C16 C15 H15B . . 109.8 ?
H15A C15 H15B . . 108.3 ?

loop_
_geom_bond_atom_site_label_1
_geom_bond_atom_site_label_2
_geom_bond_site_symmetry_2
_geom_bond_distance
_geom_bond_publ_flag
Cl1 C2 . 1.734(3) ?
Cl2 C6 . 1.741(3) ?
O1 C14 . 1.259(3) ?
O1W H1WA . 0.8501 ?
O1W H1WB . 0.8504 ?
N1 C1 . 1.396(3) ?
N1 C7 . 1.410(3) ?
N1 H1 . 0.8600 ?
O2 C14 . 1.248(3) ?
N2 C16 . 1.486(4) ?
N2 H2A . 0.8900 ?
N2 H2B . 0.8900 ?
N2 H2C . 0.8900 ?
O3 C15 . 1.412(4) ?
O3 H3A . 0.8200 ?
C2 C3 . 1.389(4) ?
C2 C1 . 1.400(4) ?
C14 C13 . 1.523(4) ?
C1 C6 . 1.394(4) ?
C12 C11 . 1.395(4) ?
C12 C7 . 1.403(4) ?
C12 C13 . 1.508(4) ?
C7 C8 . 1.398(4) ?
C8 C9 . 1.387(4) ?
C8 H8 . 0.9300 ?
C6 C5 . 1.387(4) ?
C13 H13A . 0.9700 ?
C13 H13B . 0.9700 ?
C9 C10 . 1.377(4) ?
C9 H9 . 0.9300 ?
C5 C4 . 1.368(5) ?
C5 H5 . 0.9300 ?
C4 C3 . 1.384(4) ?
C4 H4 . 0.9300 ?
C3 H3 . 0.9300 ?
C11 C10 . 1.391(5) ?
C11 H11 . 0.9300 ?
C10 H10 . 0.9300 ?
C16 C15 . 1.494(5) ?
C16 H16A . 0.9700 ?
C16 H16B . 0.9700 ?
C15 H15A . 0.9700 ?
C15 H15B . 0.9700 ?

loop_
_geom_hbond_atom_site_label_D
_geom_hbond_atom_site_label_H
_geom_hbond_atom_site_label_A
_geom_hbond_site_symmetry_A
_geom_hbond_distance_DH
_geom_hbond_distance_HA
_geom_hbond_distance_DA
_geom_hbond_angle_DHA
_geom_hbond_publ_flag
N1 H1 O1 . 0.86 2.27 2.884(3) 128.9 yes
N2 H2A O2 3_566 0.89 1.96 2.811(4) 160.2 yes
N2 H2B O1W 2_546 0.89 2.15 2.947(4) 148.1 yes
N2 H2C O1 1_545 0.89 1.92 2.802(3) 169.2 yes
O3 H3A O1W . 0.82 1.96 2.770(4) 167.5 yes
O1W H1WB O2 . 0.85 1.87 2.690(3) 161.4 yes
O1W H1WA O1 4_576 0.85 2.00 2.809(3) 157.6 yes

loop_
_geom_torsion_atom_site_label_1
_geom_torsion_atom_site_label_2
_geom_torsion_atom_site_label_3
_geom_torsion_atom_site_label_4
_geom_torsion_site_symmetry_1
_geom_torsion_site_symmetry_2
_geom_torsion_site_symmetry_3
_geom_torsion_site_symmetry_4
_geom_torsion
_geom_torsion_publ_flag
C7 N1 C1 C6 . . . . 131.3(3) ?
C7 N1 C1 C2 . . . . -52.7(4) ?
C3 C2 C1 C6 . . . . -4.4(4) ?
Cl1 C2 C1 C6 . . . . 174.1(2) ?
C3 C2 C1 N1 . . . . 179.4(3) ?
Cl1 C2 C1 N1 . . . . -2.1(4) ?
C11 C12 C7 C8 . . . . 0.9(4) ?
C13 C12 C7 C8 . . . . -179.4(3) ?
C11 C12 C7 N1 . . . . -179.8(3) ?
C13 C12 C7 N1 . . . . -0.1(4) ?
C1 N1 C7 C8 . . . . -16.6(4) ?
C1 N1 C7 C12 . . . . 164.1(3) ?
C12 C7 C8 C9 . . . . -2.0(4) ?
N1 C7 C8 C9 . . . . 178.7(3) ?
N1 C1 C6 C5 . . . . 179.3(3) ?
C2 C1 C6 C5 . . . . 3.0(4) ?
N1 C1 C6 Cl2 . . . . -0.6(4) ?
C2 C1 C6 Cl2 . . . . -176.9(2) ?
C11 C12 C13 C14 . . . . -100.2(3) ?
C7 C12 C13 C14 . . . . 80.1(3) ?
O2 C14 C13 C12 . . . . 117.9(3) ?
O1 C14 C13 C12 . . . . -61.2(4) ?
C7 C8 C9 C10 . . . . 1.8(4) ?
C1 C6 C5 C4 . . . . 0.3(5) ?
Cl2 C6 C5 C4 . . . . -179.8(2) ?
C6 C5 C4 C3 . . . . -2.4(5) ?
C5 C4 C3 C2 . . . . 0.9(5) ?
C1 C2 C3 C4 . . . . 2.6(4) ?
Cl1 C2 C3 C4 . . . . -176.0(2) ?
C7 C12 C11 C10 . . . . 0.3(4) ?
C13 C12 C11 C10 . . . . -179.3(3) ?
C8 C9 C10 C11 . . . . -0.5(5) ?
C12 C11 C10 C9 . . . . -0.5(5) ?
N2 C16 C15 O3 . . . . -53.2(4) ?

_cod_database_fobs_code 1566904
